data_7051176
loop_
_publ_author_name
'R. Lescouezec'
'G. Marinescu'
'M. C. Munoz'
'D. Luneau'
'M. Andruh'
'F. Lloret'
'J. Faus'
'M. Julve'
'J. A. Mata'
'R. Llusar'
'J. Cano'

_journal_name_full 'New Journal of Chemistry'
_journal_paper_doi 10.1039/b104469a
_journal_year 2001
_chemical_formula_moiety PPh4[Cr(dpa)(ox)2]
_chemical_formula_sum 'C38 H29 Cr N3 O8 P'
_chemical_formula_weight 738.61
_space_group_IT_number 4
_symmetry_cell_setting monoclinic
_symmetry_space_group_name_Hall 'P 2yb'
_symmetry_space_group_name_H-M 'P 1 21 1'
_cell_angle_alpha 90.00
_cell_angle_beta 97.574(3)
_cell_angle_gamma 90.00
_cell_formula_units_Z 2
_cell_length_a 9.2002(11)
_cell_length_b 13.4712(16)
_cell_length_c 13.7964(16)
_cell_measurement_temperature 566(2)
_cell_volume 1695.0(3)
_diffrn_ambient_temperature 293(2)
_exptl_crystal_density_diffrn 1.447
_cod_depositor_comments
;
The following automatic conversions were performed:
'_symmetry_cell_setting' value 'Monoclinic' changed to 'monoclinic'
according to '/home/saulius/struct/CIF-dictionaries/cif_core.dic'
dictionary named 'cif_core.dic' version 2.4.1 from 2010-06-29.

Automatic conversion script
Id: cif_fix_enum 1527 2010-12-29 10:47:43Z saulius 
;
_cod_original_sg_symbol_H-M 'P 21'
_cod_database_code 7051176

loop_
_symmetry_equiv_pos_as_xyz
'x, y, z'
'-x, y+1/2, -z'

loop_
_atom_site_label
_atom_site_type_symbol
_atom_site_fract_x
_atom_site_fract_y
_atom_site_fract_z
_atom_site_U_iso_or_equiv
_atom_site_adp_type
_atom_site_occupancy
_atom_site_symmetry_multiplicity
_atom_site_calc_flag
_atom_site_refinement_flags
_atom_site_disorder_assembly
_atom_site_disorder_group
Cr Cr 0.16698(3) 0.82340(2) 0.48711(2) 0.02429(7) Uani 1 1 d . . .
N1 N 0.27529(18) 0.94713(13) 0.44348(11) 0.0267(4) Uani 1 1 d . . .
C1 C 0.2646(2) 0.75740(17) 0.67208(16) 0.0330(5) Uani 1 1 d . . .
O1 O 0.30394(13) 0.81858(13) 0.60814(9) 0.0303(3) Uani 1 1 d . . .
P1 P 0.02177(6) 0.68974(4) 0.03450(4) 0.03267(13) Uani 1 1 d . . .
N2 N 0.29898(18) 0.73825(13) 0.41082(12) 0.0268(4) Uani 1 1 d . . .
O2 O 0.08637(15) 0.70348(11) 0.54101(10) 0.0326(3) Uani 1 1 d . . .
C2 C 0.1420(2) 0.68284(18) 0.62959(15) 0.0351(5) Uani 1 1 d . . .
N3 N 0.4867(2) 0.85769(14) 0.41587(14) 0.0359(4) Uani 1 1 d . . .
H3 H 0.575(3) 0.870(2) 0.4117(18) 0.057(8) Uiso 1 1 d . . .
C3 C -0.1079(2) 0.89391(16) 0.50108(16) 0.0340(5) Uani 1 1 d . . .
O3 O 0.02163(16) 0.90074(12) 0.54842(10) 0.0327(4) Uani 1 1 d . . .
O4 O 0.01351(13) 0.82589(14) 0.37438(8) 0.0316(3) Uani 1 1 d . . .
C4 C -0.1115(2) 0.85633(15) 0.39458(15) 0.0313(5) Uani 1 1 d . . .
C5 C 0.2076(3) 1.03741(17) 0.44325(16) 0.0343(5) Uani 1 1 d . . .
H5 H 0.109(2) 1.0384(16) 0.4463(14) 0.027(6) Uiso 1 1 d . . .
O5 O 0.3144(2) 0.75514(14) 0.75807(12) 0.0540(5) Uani 1 1 d . . .
C6 C 0.2765(3) 1.12458(19) 0.43028(18) 0.0418(6) Uani 1 1 d . . .
H6 H 0.227(3) 1.181(2) 0.4340(17) 0.047(7) Uiso 1 1 d . . .
O6 O 0.1077(2) 0.61441(15) 0.67800(13) 0.0673(6) Uani 1 1 d . . .
C7 C 0.4230(3) 1.12286(19) 0.41648(18) 0.0416(6) Uani 1 1 d . . .
H7 H 0.470(3) 1.177(2) 0.4121(17) 0.044(7) Uiso 1 1 d . . .
O7 O -0.22237(18) 0.91267(15) 0.53280(13) 0.0547(5) Uani 1 1 d . . .
C8 C 0.4933(3) 1.03405(19) 0.41395(17) 0.0379(5) Uani 1 1 d . . .
H8 H 0.584(3) 1.0323(17) 0.4042(16) 0.037(7) Uiso 1 1 d . . .
O8 O -0.22648(16) 0.85714(12) 0.33872(11) 0.0473(4) Uani 1 1 d . . .
C9 C 0.4154(2) 0.94607(16) 0.42551(14) 0.0295(4) Uani 1 1 d . . .
C10 C 0.4309(2) 0.76528(17) 0.39000(15) 0.0308(5) Uani 1 1 d . . .
C11 C 0.5174(3) 0.7008(2) 0.34216(19) 0.0464(6) Uani 1 1 d . . .
H11 H 0.606(3) 0.7275(18) 0.3241(18) 0.049(7) Uiso 1 1 d . . .
C12 C 0.4653(3) 0.6078(2) 0.3173(2) 0.0533(7) Uani 1 1 d . . .
H12 H 0.534(3) 0.567(2) 0.290(2) 0.066(8) Uiso 1 1 d . . .
C13 C 0.3292(3) 0.5802(2) 0.33785(17) 0.0428(6) Uani 1 1 d . . .
H13 H 0.289(3) 0.5126(19) 0.3257(17) 0.049(7) Uiso 1 1 d . . .
C14 C 0.2510(3) 0.64604(18) 0.38384(16) 0.0338(5) Uani 1 1 d . . .
H14 H 0.174(2) 0.6294(16) 0.3949(15) 0.021(6) Uiso 1 1 d . . .
C15 C -0.0975(3) 0.73006(17) -0.07206(16) 0.0365(5) Uani 1 1 d . . .
C16 C -0.0387(3) 0.78476(18) -0.14282(17) 0.0467(6) Uani 1 1 d . . .
H16 H 0.0609 0.7993 -0.1349 0.056 Uiso 1 1 calc R . .
C17 C -0.1284(3) 0.8178(2) -0.22536(17) 0.0589(7) Uani 1 1 d . . .
H17 H -0.0886 0.8535 -0.2732 0.071 Uiso 1 1 calc R . .
C18 C -0.2747(4) 0.7978(2) -0.2362(2) 0.0611(8) Uani 1 1 d . . .
H18 H -0.3344 0.8204 -0.2914 0.073 Uiso 1 1 calc R . .
C19 C -0.3352(3) 0.7446(2) -0.1666(2) 0.0645(8) Uani 1 1 d . . .
H19 H -0.4353 0.7316 -0.1751 0.077 Uiso 1 1 calc R . .
C20 C -0.2474(3) 0.7100(2) -0.08293(19) 0.0501(6) Uani 1 1 d . . .
H20 H -0.2882 0.6742 -0.0355 0.060 Uiso 1 1 calc R . .
C21 C 0.1656(3) 0.61022(18) 0.00537(16) 0.0370(5) Uani 1 1 d . . .
C22 C 0.2142(3) 0.6079(2) -0.08596(18) 0.0530(7) Uani 1 1 d . . .
H22 H 0.1671 0.6461 -0.1368 0.064 Uiso 1 1 calc R . .
C23 C 0.3314(4) 0.5496(3) -0.1013(2) 0.0806(11) Uani 1 1 d . . .
H23 H 0.3639 0.5486 -0.1624 0.097 Uiso 1 1 calc R . .
C24 C 0.4010(4) 0.4923(3) -0.0261(2) 0.0790(11) Uani 1 1 d . . .
H24 H 0.4819 0.4541 -0.0361 0.095 Uiso 1 1 calc R . .
C25 C 0.3509(4) 0.4917(2) 0.0633(2) 0.0695(9) Uani 1 1 d . . .
H25 H 0.3965 0.4517 0.1133 0.083 Uiso 1 1 calc R . .
C26 C 0.2349(3) 0.5493(2) 0.07924(18) 0.0561(7) Uani 1 1 d . . .
H26 H 0.2014 0.5481 0.1400 0.067 Uiso 1 1 calc R . .
C27 C -0.0783(2) 0.62151(17) 0.11599(15) 0.0337(5) Uani 1 1 d . . .
C28 C -0.0736(3) 0.64926(19) 0.21266(16) 0.0404(5) Uani 1 1 d . . .
H28 H -0.0268 0.7077 0.2348 0.048 Uiso 1 1 calc R . .
C29 C -0.1385(3) 0.5900(2) 0.27628(17) 0.0494(7) Uani 1 1 d . . .
H29 H -0.1339 0.6081 0.3417 0.059 Uiso 1 1 calc R . .
C30 C -0.2096(3) 0.5048(2) 0.2439(2) 0.0494(7) Uani 1 1 d . . .
H30 H -0.2531 0.4652 0.2872 0.059 Uiso 1 1 calc R . .
C31 C -0.2171(3) 0.47731(19) 0.1461(2) 0.0493(6) Uani 1 1 d . . .
H31 H -0.2670 0.4200 0.1238 0.059 Uiso 1 1 calc R . .
C32 C -0.1505(3) 0.53497(19) 0.08260(19) 0.0444(6) Uani 1 1 d . . .
H32 H -0.1538 0.5162 0.0175 0.053 Uiso 1 1 calc R . .
C33 C 0.1030(3) 0.79797(16) 0.09626(15) 0.0378(5) Uani 1 1 d . . .
C34 C 0.0110(3) 0.87076(19) 0.12582(17) 0.0499(6) Uani 1 1 d . . .
H34 H -0.0901 0.8648 0.1105 0.060 Uiso 1 1 calc R . .
C35 C 0.0707(4) 0.9528(2) 0.17852(18) 0.0595(8) Uani 1 1 d . . .
H35 H 0.0101 1.0011 0.1998 0.071 Uiso 1 1 calc R . .
C36 C 0.2206(4) 0.9611(2) 0.19852(18) 0.0653(9) Uani 1 1 d . . .
H36 H 0.2606 1.0162 0.2329 0.078 Uiso 1 1 calc R . .
C37 C 0.3124(4) 0.8907(3) 0.16932(19) 0.0627(8) Uani 1 1 d . . .
H37 H 0.4135 0.8983 0.1830 0.075 Uiso 1 1 calc R . .
C38 C 0.2533(3) 0.8076(2) 0.11896(17) 0.0503(7) Uani 1 1 d . . .
H38 H 0.3150 0.7584 0.1005 0.060 Uiso 1 1 calc R . .

loop_
_atom_site_aniso_label
_atom_site_aniso_U_11
_atom_site_aniso_U_22
_atom_site_aniso_U_33
_atom_site_aniso_U_23
_atom_site_aniso_U_13
_atom_site_aniso_U_12
Cr 0.01879(14) 0.03116(16) 0.02289(14) 0.00047(15) 0.00256(10) -0.00135(16)
N1 0.0226(9) 0.0311(10) 0.0261(9) 0.0028(7) 0.0023(7) 0.0012(8)
C1 0.0267(11) 0.0381(12) 0.0339(12) 0.0020(9) 0.0031(9) 0.0054(9)
O1 0.0253(7) 0.0382(8) 0.0266(6) 0.0024(8) 0.0000(5) -0.0040(8)
P1 0.0366(3) 0.0359(3) 0.0252(3) 0.0009(2) 0.0033(2) -0.0036(3)
N2 0.0226(9) 0.0308(10) 0.0268(9) 0.0020(7) 0.0021(7) -0.0002(7)
O2 0.0295(8) 0.0387(9) 0.0299(8) 0.0017(6) 0.0043(6) -0.0095(7)
C2 0.0336(12) 0.0416(13) 0.0308(11) 0.0043(10) 0.0067(9) -0.0032(10)
N3 0.0172(9) 0.0383(11) 0.0526(12) 0.0003(8) 0.0061(8) -0.0007(8)
C3 0.0256(11) 0.0348(12) 0.0423(13) 0.0016(9) 0.0068(9) 0.0016(9)
O3 0.0268(8) 0.0438(10) 0.0277(8) -0.0069(7) 0.0040(6) 0.0000(7)
O4 0.0247(7) 0.0442(8) 0.0255(6) -0.0040(8) 0.0015(5) 0.0002(8)
C4 0.0261(11) 0.0318(12) 0.0352(11) 0.0017(8) 0.0007(8) -0.0032(9)
C5 0.0293(12) 0.0368(13) 0.0367(12) 0.0031(9) 0.0041(9) 0.0035(10)
O5 0.0520(11) 0.0723(12) 0.0335(9) 0.0132(8) -0.0103(8) -0.0099(10)
C6 0.0440(16) 0.0343(14) 0.0466(14) 0.0040(10) 0.0035(11) 0.0046(12)
O6 0.0801(15) 0.0677(13) 0.0511(11) 0.0251(10) -0.0025(10) -0.0326(11)
C7 0.0410(15) 0.0333(14) 0.0487(15) 0.0044(11) -0.0007(11) -0.0136(11)
O7 0.0291(9) 0.0796(14) 0.0576(11) -0.0132(10) 0.0143(8) 0.0116(9)
C8 0.0239(12) 0.0433(15) 0.0458(14) 0.0042(11) 0.0018(10) -0.0089(11)
O8 0.0271(8) 0.0657(12) 0.0459(9) -0.0061(8) -0.0071(7) -0.0004(8)
C9 0.0242(11) 0.0355(12) 0.0270(10) 0.0030(9) -0.0034(8) -0.0014(9)
C10 0.0236(11) 0.0351(12) 0.0329(11) 0.0019(9) 0.0012(8) 0.0022(9)
C11 0.0307(13) 0.0502(17) 0.0621(16) -0.0019(13) 0.0201(11) 0.0038(12)
C12 0.0498(17) 0.0480(16) 0.0652(18) -0.0116(13) 0.0194(14) 0.0109(13)
C13 0.0500(16) 0.0361(14) 0.0429(14) -0.0058(10) 0.0079(11) -0.0016(12)
C14 0.0304(13) 0.0378(13) 0.0335(12) -0.0009(10) 0.0056(10) -0.0046(11)
C15 0.0419(14) 0.0350(12) 0.0311(11) -0.0016(9) -0.0003(9) 0.0001(10)
C16 0.0531(16) 0.0481(15) 0.0385(13) 0.0071(11) 0.0045(11) -0.0007(12)
C17 0.089(2) 0.0496(15) 0.0364(12) 0.0088(14) 0.0025(12) 0.0095(19)
C18 0.080(2) 0.0476(18) 0.0472(15) -0.0022(12) -0.0229(14) 0.0120(15)
C19 0.0495(17) 0.0587(19) 0.077(2) -0.0082(16) -0.0214(14) -0.0015(15)
C20 0.0456(15) 0.0489(16) 0.0539(15) 0.0011(12) -0.0005(11) -0.0037(12)
C21 0.0375(14) 0.0427(13) 0.0311(12) 0.0034(10) 0.0063(10) -0.0017(11)
C22 0.0601(19) 0.0648(18) 0.0371(14) 0.0161(12) 0.0177(12) 0.0144(15)
C23 0.090(3) 0.108(3) 0.0514(18) 0.0231(18) 0.0378(17) 0.038(2)
C24 0.079(2) 0.087(2) 0.079(2) 0.0189(19) 0.0392(19) 0.041(2)
C25 0.077(2) 0.077(2) 0.0560(19) 0.0242(15) 0.0152(16) 0.0342(18)
C26 0.0689(19) 0.0687(19) 0.0331(13) 0.0128(13) 0.0153(12) 0.0235(16)
C27 0.0360(13) 0.0339(12) 0.0320(11) 0.0021(9) 0.0074(9) 0.0009(10)
C28 0.0424(14) 0.0455(14) 0.0337(12) -0.0008(10) 0.0061(10) -0.0009(11)
C29 0.0571(18) 0.0595(18) 0.0339(13) 0.0092(12) 0.0150(12) 0.0055(14)
C30 0.0433(15) 0.0519(17) 0.0571(17) 0.0235(13) 0.0217(12) 0.0124(12)
C31 0.0465(16) 0.0333(14) 0.0694(19) 0.0092(12) 0.0127(13) -0.0006(11)
C32 0.0519(16) 0.0420(14) 0.0405(14) -0.0012(11) 0.0105(11) -0.0043(13)
C33 0.0479(14) 0.0379(14) 0.0265(10) 0.0045(8) 0.0013(9) -0.0098(10)
C34 0.0639(18) 0.0415(14) 0.0426(14) 0.0021(11) 0.0008(12) -0.0022(13)
C35 0.098(3) 0.0411(15) 0.0364(14) -0.0021(12) -0.0013(14) 0.0012(16)
C36 0.113(3) 0.0510(18) 0.0278(13) 0.0037(12) -0.0045(15) -0.0316(19)
C37 0.066(2) 0.075(2) 0.0439(16) 0.0034(15) -0.0029(13) -0.0299(17)
C38 0.0498(14) 0.0612(19) 0.0400(12) 0.0014(12) 0.0062(10) -0.0145(14)

loop_
_geom_bond_atom_site_label_1
_geom_bond_atom_site_label_2
_geom_bond_distance
_geom_bond_site_symmetry_2
_geom_bond_publ_flag
Cr O1 1.9558(12) . ?
Cr O4 1.9582(12) . ?
Cr O2 1.9642(15) . ?
Cr O3 1.9716(15) . ?
Cr N2 2.0581(17) . ?
Cr N1 2.0716(17) . ?
N1 C9 1.344(3) . ?
N1 C5 1.366(3) . ?
C1 O5 1.214(3) . ?
C1 O1 1.293(3) . ?
C1 C2 1.566(3) . ?
P1 C21 1.789(3) . ?
P1 C27 1.797(2) . ?
P1 C15 1.799(2) . ?
P1 C33 1.801(2) . ?
N2 C10 1.335(3) . ?
N2 C14 1.354(3) . ?
O2 C2 1.292(2) . ?
C2 O6 1.205(3) . ?
N3 C9 1.374(3) . ?
N3 C10 1.375(3) . ?
C3 O7 1.219(3) . ?
C3 O3 1.284(2) . ?
C3 C4 1.550(3) . ?
O4 C4 1.285(2) . ?
C4 O8 1.224(2) . ?
C5 C6 1.357(3) . ?
C6 C7 1.386(4) . ?
C7 C8 1.363(4) . ?
C8 C9 1.405(3) . ?
C10 C11 1.401(3) . ?
C11 C12 1.368(4) . ?
C12 C13 1.372(4) . ?
C13 C14 1.352(3) . ?
C15 C16 1.388(3) . ?
C15 C20 1.394(3) . ?
C16 C17 1.388(3) . ?
C17 C18 1.362(4) . ?
C18 C19 1.373(4) . ?
C19 C20 1.399(4) . ?
C21 C22 1.392(3) . ?
C21 C26 1.395(3) . ?
C22 C23 1.373(4) . ?
C23 C24 1.381(4) . ?
C24 C25 1.373(4) . ?
C25 C26 1.361(4) . ?
C27 C28 1.380(3) . ?
C27 C32 1.390(3) . ?
C28 C29 1.380(3) . ?
C29 C30 1.366(4) . ?
C30 C31 1.392(4) . ?
C31 C32 1.374(3) . ?
C33 C38 1.383(3) . ?
C33 C34 1.391(3) . ?
C34 C35 1.395(4) . ?
C35 C36 1.375(4) . ?
C36 C37 1.365(4) . ?
C37 C38 1.390(4) . ?
